data_7107355
loop_
_publ_author_name
'Christopher D. Jones'
'Jin Chong Tan'
'Gareth O. Lloyd'

_publ_section_title
;
 Supramolecular isomerism of a metallocyclic dipyridyldiamide ligand metal
 halide system generating isostructural (Hg, Co and Zn) porous materials
;
_journal_name_full Chem.Commun.
_journal_page_first 2110
_journal_paper_doi 10.1039/c2cc16691g
_journal_volume 48
_journal_year 2012
_chemical_formula_moiety 'C36 H28 Cl4 N8 O4 Zn2'
_chemical_formula_sum 'C36 H28 Cl4 N8 O4 Zn2'
_chemical_formula_weight 909.20
_chemical_name_systematic
;
?
;
_space_group_IT_number 14
_symmetry_cell_setting monoclinic
_symmetry_space_group_name_Hall '-P 2yn'
_symmetry_space_group_name_H-M 'P 1 21/n 1'
_atom_sites_solution_hydrogens geom
_atom_sites_solution_primary direct
_atom_sites_solution_secondary difmap
_audit_creation_method SHELXL-97
_cell_angle_alpha 90.00
_cell_angle_beta 94.865(6)
_cell_angle_gamma 90.00
_cell_formula_units_Z 2
_cell_length_a 7.3482(5)
_cell_length_b 11.3708(6)
_cell_length_c 23.8973(16)
_cell_measurement_reflns_used 1925
_cell_measurement_temperature 120(2)
_cell_measurement_theta_max 30.3640
_cell_measurement_theta_min 3.3027
_cell_volume 1989.5(2)
_computing_cell_refinement
;
CrysAlisPro, Agilent Technologies,
Version 1.171.34.49 (release 20-01-2011 CrysAlis171 .NET)
(compiled Jan 20 2011,15:58:25)
;
_computing_data_collection
;
CrysAlisPro, Agilent Technologies,
Version 1.171.34.49 (release 20-01-2011 CrysAlis171 .NET)
(compiled Jan 20 2011,15:58:25)
;
_computing_data_reduction
;
CrysAlisPro, Agilent Technologies,
Version 1.171.34.49 (release 20-01-2011 CrysAlis171 .NET)
(compiled Jan 20 2011,15:58:25)
;
_computing_molecular_graphics Xseed
_computing_publication_material Xseed
_computing_structure_refinement 'SHELXL-97 (Sheldrick, 1997)'
_computing_structure_solution 'SHELXS-97 (Sheldrick, 1990)'
_diffrn_ambient_temperature 120.0
_diffrn_measured_fraction_theta_full 0.995
_diffrn_measured_fraction_theta_max 0.995
_diffrn_measurement_device_type 'Xcalibur, Eos, Gemini ultra'
_diffrn_measurement_method '\w scans'
_diffrn_radiation_monochromator graphite
_diffrn_radiation_source 'Enhance (Mo) X-ray Source'
_diffrn_radiation_type 'Mo K\a'
_diffrn_radiation_wavelength 0.7107
_diffrn_reflns_av_R_equivalents 0.0526
_diffrn_reflns_av_sigmaI/netI 0.0973
_diffrn_reflns_limit_h_max 8
_diffrn_reflns_limit_h_min -8
_diffrn_reflns_limit_k_max 13
_diffrn_reflns_limit_k_min -13
_diffrn_reflns_limit_l_max 28
_diffrn_reflns_limit_l_min -19
_diffrn_reflns_number 6435
_diffrn_reflns_theta_full 24.99
_diffrn_reflns_theta_max 24.99
_diffrn_reflns_theta_min 3.31
_diffrn_standards_number 0
_exptl_absorpt_coefficient_mu 1.523
_exptl_absorpt_correction_T_max 0.932
_exptl_absorpt_correction_T_min 0.747
_exptl_absorpt_correction_type analytical
_exptl_absorpt_process_details
;
CrysAlisPro, Agilent Technologies,
Version 1.171.34.49 (release 20-01-2011 CrysAlis171 .NET)
(compiled Jan 20 2011,15:58:25)
Analytical numeric absorption correction using a multifaceted crystal
model based on expressions derived by R.C. Clark & J.S. Reid.
(Clark, R. C. & Reid, J. S. (1995). Acta Cryst. A51, 887-897)
;
_exptl_crystal_colour colourless
_exptl_crystal_density_diffrn 1.514
_exptl_crystal_density_method 'not measured'
_exptl_crystal_description needle
_exptl_crystal_F_000 920
_exptl_crystal_size_max 0.5505
_exptl_crystal_size_mid 0.1604
_exptl_crystal_size_min 0.0505
_refine_diff_density_max 1.683
_refine_diff_density_min -0.735
_refine_diff_density_rms 0.176
_refine_ls_extinction_method none
_refine_ls_goodness_of_fit_ref 1.140
_refine_ls_hydrogen_treatment constr
_refine_ls_matrix_type full
_refine_ls_number_parameters 244
_refine_ls_number_reflns 3487
_refine_ls_number_restraints 0
_refine_ls_restrained_S_all 1.140
_refine_ls_R_factor_all 0.1180
_refine_ls_R_factor_gt 0.0947
_refine_ls_shift/su_max 0.000
_refine_ls_shift/su_mean 0.000
_refine_ls_structure_factor_coef Fsqd
_refine_ls_weighting_details 'calc w=1/[\s^2^(Fo^2^)+(0.0757P)^2^+27.5560P] where P=(Fo^2^+2Fc^2^)/3'
_refine_ls_weighting_scheme calc
_refine_ls_wR_factor_gt 0.2363
_refine_ls_wR_factor_ref 0.2467
_reflns_number_gt 2573
_reflns_number_total 3487
_reflns_threshold_expression >2sigma(I)
_cod_data_source_file c2cc16691g.txt
_cod_data_source_block 6
_cod_original_sg_symbol_H-M P21/n
_cod_database_code 7107355

loop_
_symmetry_equiv_pos_as_xyz
'x, y, z'
'-x+1/2, y+1/2, -z+1/2'
'-x, -y, -z'
'x-1/2, -y-1/2, z-1/2'

loop_
_atom_site_label
_atom_site_type_symbol
_atom_site_fract_x
_atom_site_fract_y
_atom_site_fract_z
_atom_site_U_iso_or_equiv
_atom_site_adp_type
_atom_site_occupancy
_atom_site_symmetry_multiplicity
_atom_site_calc_flag
_atom_site_refinement_flags
Zn1 Zn -0.16483(15) 0.13982(10) -0.21841(5) 0.0214(4) Uani 1 1 d .
Cl1 Cl -0.4532(3) 0.0840(2) -0.24360(10) 0.0262(6) Uani 1 1 d .
O1 O -0.1840(10) 0.6354(6) -0.0454(3) 0.0321(17) Uani 1 1 d .
N1 N -0.1712(11) 0.2638(7) -0.1568(3) 0.0221(18) Uani 1 1 d .
C1 C -0.2408(13) 0.3703(9) -0.1716(4) 0.024(2) Uani 1 1 d .
H1 H -0.2797 0.3857 -0.2098 0.029 Uiso 1 1 calc R
Cl2 Cl 0.0014(3) 0.2011(2) -0.28552(10) 0.0283(6) Uani 1 1 d .
O2 O -0.3487(10) 0.2914(6) 0.0690(3) 0.0304(17) Uani 1 1 d .
N2 N -0.2665(10) 0.4952(7) 0.0162(3) 0.0190(17) Uani 1 1 d .
H2N H -0.2821 0.4189 0.0198 0.023 Uiso 1 1 calc R
C2 C -0.2561(13) 0.4574(8) -0.1317(4) 0.023(2) Uani 1 1 d .
H2 H -0.3032 0.5324 -0.1429 0.027 Uiso 1 1 calc R
N3 N -0.1669(11) 0.4091(7) 0.1287(3) 0.0227(18) Uani 1 1 d .
H3N H -0.0679 0.4066 0.1522 0.027 Uiso 1 1 calc R
C3 C -0.2032(13) 0.4361(8) -0.0756(4) 0.021(2) Uani 1 1 d .
N4 N 0.0423(11) 0.0044(7) 0.1807(3) 0.0241(18) Uani 1 1 d .
C4 C -0.1356(12) 0.3262(8) -0.0610(4) 0.020(2) Uani 1 1 d .
H4 H -0.0981 0.3075 -0.0230 0.024 Uiso 1 1 calc R
C5 C -0.1237(13) 0.2430(9) -0.1036(4) 0.023(2) Uani 1 1 d .
H5 H -0.0786 0.1670 -0.0934 0.028 Uiso 1 1 calc R
C6 C -0.2193(13) 0.5323(9) -0.0331(4) 0.021(2) Uani 1 1 d .
C7 C -0.2945(12) 0.5652(8) 0.0641(4) 0.0167(19) Uani 1 1 d .
C8 C -0.3652(12) 0.6785(8) 0.0573(4) 0.019(2) Uani 1 1 d .
H8 H -0.3998 0.7079 0.0208 0.023 Uiso 1 1 calc R
C9 C -0.3851(13) 0.7485(9) 0.1039(4) 0.026(2) Uani 1 1 d .
H9 H -0.4342 0.8256 0.0992 0.031 Uiso 1 1 calc R
C10 C -0.3337(12) 0.7065(9) 0.1572(4) 0.024(2) Uani 1 1 d .
H10 H -0.3472 0.7550 0.1889 0.029 Uiso 1 1 calc R
C11 C -0.2628(13) 0.5945(9) 0.1648(4) 0.027(2) Uani 1 1 d .
H11 H -0.2263 0.5659 0.2013 0.032 Uiso 1 1 calc R
C12 C -0.2461(12) 0.5246(8) 0.1178(4) 0.018(2) Uani 1 1 d .
C13 C -0.2268(14) 0.3058(9) 0.1074(5) 0.027(2) Uani 1 1 d .
C14 C -0.1305(14) 0.2030(9) 0.1341(4) 0.024(2) Uani 1 1 d .
C15 C 0.0600(15) 0.1927(10) 0.1416(5) 0.032(3) Uani 1 1 d .
H15 H 0.1343 0.2547 0.1298 0.038 Uiso 1 1 calc R
C16 C 0.1388(15) 0.0964(9) 0.1653(5) 0.031(2) Uani 1 1 d .
H16 H 0.2682 0.0936 0.1713 0.038 Uiso 1 1 calc R
C17 C -0.1444(14) 0.0089(9) 0.1740(5) 0.030(2) Uani 1 1 d .
H17 H -0.2141 -0.0555 0.1858 0.036 Uiso 1 1 calc R
C18 C -0.2306(15) 0.1048(9) 0.1505(4) 0.030(2) Uani 1 1 d .
H18 H -0.3601 0.1057 0.1449 0.036 Uiso 1 1 calc R

loop_
_atom_site_aniso_label
_atom_site_aniso_U_11
_atom_site_aniso_U_22
_atom_site_aniso_U_33
_atom_site_aniso_U_23
_atom_site_aniso_U_13
_atom_site_aniso_U_12
Zn1 0.0186(6) 0.0213(6) 0.0249(6) -0.0022(5) 0.0049(4) 0.0004(5)
Cl1 0.0193(12) 0.0297(13) 0.0302(13) -0.0032(11) 0.0050(10) 0.0005(11)
O1 0.041(4) 0.023(4) 0.033(4) 0.000(3) 0.005(3) -0.013(4)
N1 0.018(4) 0.027(5) 0.022(4) -0.002(4) 0.007(3) -0.002(4)
C1 0.025(5) 0.026(5) 0.022(5) 0.004(4) 0.004(4) -0.005(5)
Cl2 0.0273(13) 0.0294(13) 0.0295(13) -0.0001(11) 0.0106(10) -0.0007(11)
O2 0.027(4) 0.031(4) 0.032(4) 0.004(3) -0.002(3) 0.001(3)
N2 0.015(4) 0.015(4) 0.027(4) -0.001(3) 0.006(3) 0.001(3)
C2 0.026(5) 0.014(5) 0.030(5) -0.001(4) 0.011(4) 0.003(4)
N3 0.021(4) 0.020(4) 0.027(4) 0.001(4) 0.004(3) 0.001(4)
C3 0.018(5) 0.021(5) 0.025(5) 0.001(4) 0.010(4) -0.001(4)
N4 0.021(4) 0.023(4) 0.029(4) -0.001(4) 0.009(3) -0.004(4)
C4 0.020(5) 0.019(5) 0.021(5) -0.002(4) 0.003(4) -0.002(4)
C5 0.020(5) 0.023(5) 0.026(5) -0.002(4) 0.001(4) 0.014(4)
C6 0.018(5) 0.021(5) 0.023(5) 0.000(4) -0.004(4) 0.004(4)
C7 0.012(4) 0.019(5) 0.020(5) -0.005(4) 0.003(4) -0.002(4)
C8 0.015(4) 0.017(5) 0.024(5) -0.004(4) 0.002(4) -0.003(4)
C9 0.018(5) 0.023(5) 0.036(6) 0.001(5) 0.001(4) 0.012(4)
C10 0.013(5) 0.024(5) 0.036(6) -0.018(5) 0.009(4) -0.001(4)
C11 0.019(5) 0.034(6) 0.028(5) 0.002(5) 0.005(4) 0.002(5)
C12 0.015(4) 0.014(4) 0.026(5) 0.003(4) 0.010(4) 0.001(4)
C13 0.027(5) 0.018(5) 0.038(6) 0.004(5) 0.012(5) 0.000(5)
C14 0.026(5) 0.019(5) 0.027(5) 0.004(4) -0.004(4) -0.006(4)
C15 0.029(6) 0.027(6) 0.041(6) 0.009(5) 0.012(5) -0.002(5)
C16 0.023(5) 0.031(6) 0.040(6) 0.002(5) 0.003(5) 0.004(5)
C17 0.025(5) 0.018(5) 0.045(6) 0.004(5) -0.003(5) -0.001(4)
C18 0.029(6) 0.027(6) 0.034(6) 0.002(5) 0.008(5) 0.006(5)

loop_
_atom_type_symbol
_atom_type_description
_atom_type_scat_dispersion_real
_atom_type_scat_dispersion_imag
_atom_type_scat_source
C C 0.0033 0.0016 'International Tables Vol C Tables 4.2.6.8 and 6.1.1.4'
H H 0.0000 0.0000 'International Tables Vol C Tables 4.2.6.8 and 6.1.1.4'
N N 0.0061 0.0033 'International Tables Vol C Tables 4.2.6.8 and 6.1.1.4'
O O 0.0106 0.0060 'International Tables Vol C Tables 4.2.6.8 and 6.1.1.4'
Cl Cl 0.1484 0.1585 'International Tables Vol C Tables 4.2.6.8 and 6.1.1.4'
Zn Zn 0.2839 1.4301 'International Tables Vol C Tables 4.2.6.8 and 6.1.1.4'

loop_
_geom_angle_atom_site_label_1
_geom_angle_atom_site_label_2
_geom_angle_atom_site_label_3
_geom_angle
_geom_angle_site_symmetry_1
_geom_angle_site_symmetry_3
N1 Zn1 N4 105.8(3) . 3
N1 Zn1 Cl2 110.7(2) . .
N4 Zn1 Cl2 108.8(2) 3 .
N1 Zn1 Cl1 108.0(2) . .
N4 Zn1 Cl1 105.2(2) 3 .
Cl2 Zn1 Cl1 117.51(11) . .
C5 N1 C1 118.6(8) . .
C5 N1 Zn1 123.7(7) . .
C1 N1 Zn1 117.5(6) . .
N1 C1 C2 120.8(9) . .
N1 C1 H1 119.6 . .
C2 C1 H1 119.6 . .
C6 N2 C7 127.1(8) . .
C6 N2 H2N 116.5 . .
C7 N2 H2N 116.5 . .
C3 C2 C1 120.5(9) . .
C3 C2 H2 119.7 . .
C1 C2 H2 119.7 . .
C13 N3 C12 127.6(8) . .
C13 N3 H3N 116.2 . .
C12 N3 H3N 116.2 . .
C4 C3 C2 118.0(9) . .
C4 C3 C6 122.4(8) . .
C2 C3 C6 119.6(8) . .
C16 N4 C17 119.3(9) . .
C16 N4 Zn1 121.8(7) . 3
C17 N4 Zn1 118.8(7) . 3
C3 C4 C5 118.2(9) . .
C3 C4 H4 120.9 . .
C5 C4 H4 120.9 . .
N1 C5 C4 123.8(9) . .
N1 C5 H5 118.1 . .
C4 C5 H5 118.1 . .
O1 C6 N2 126.0(9) . .
O1 C6 C3 119.8(9) . .
N2 C6 C3 114.2(8) . .
C12 C7 C8 118.7(8) . .
C12 C7 N2 121.0(8) . .
C8 C7 N2 120.2(8) . .
C9 C8 C7 120.2(9) . .
C9 C8 H8 119.9 . .
C7 C8 H8 119.9 . .
C10 C9 C8 120.1(9) . .
C10 C9 H9 120.0 . .
C8 C9 H9 120.0 . .
C11 C10 C9 120.7(9) . .
C11 C10 H10 119.7 . .
C9 C10 H10 119.7 . .
C10 C11 C12 118.6(9) . .
C10 C11 H11 120.7 . .
C12 C11 H11 120.7 . .
C7 C12 C11 121.7(9) . .
C7 C12 N3 122.6(8) . .
C11 C12 N3 115.6(8) . .
O2 C13 N3 126.3(10) . .
O2 C13 C14 120.3(9) . .
N3 C13 C14 113.4(9) . .
C15 C14 C18 115.9(9) . .
C15 C14 C13 123.8(9) . .
C18 C14 C13 120.2(9) . .
C16 C15 C14 120.9(10) . .
C16 C15 H15 119.5 . .
C14 C15 H15 119.5 . .
N4 C16 C15 122.4(10) . .
N4 C16 H16 118.8 . .
C15 C16 H16 118.8 . .
C18 C17 N4 120.4(10) . .
C18 C17 H17 119.8 . .
N4 C17 H17 119.8 . .
C17 C18 C14 121.0(10) . .
C17 C18 H18 119.5 . .
C14 C18 H18 119.5 . .

loop_
_geom_bond_atom_site_label_1
_geom_bond_atom_site_label_2
_geom_bond_distance
_geom_bond_site_symmetry_2
Zn1 N1 2.042(8) .
Zn1 N4 2.043(9) 3
Zn1 Cl2 2.209(3) .
Zn1 Cl1 2.245(3) .
O1 C6 1.241(12) .
N1 C5 1.310(12) .
N1 C1 1.350(13) .
C1 C2 1.386(13) .
C1 H1 0.9500 .
O2 C13 1.236(13) .
N2 C6 1.327(12) .
N2 C7 1.422(11) .
N2 H2N 0.8800 .
C2 C3 1.386(14) .
C2 H2 0.9500 .
N3 C13 1.340(13) .
N3 C12 1.451(12) .
N3 H3N 0.8800 .
C3 C4 1.379(13) .
C3 C6 1.503(13) .
N4 C16 1.333(13) .
N4 C17 1.368(13) .
N4 Zn1 2.043(9) 3
C4 C5 1.399(13) .
C4 H4 0.9500 .
C5 H5 0.9500 .
C7 C12 1.382(13) .
C7 C8 1.394(13) .
C8 C9 1.385(13) .
C8 H8 0.9500 .
C9 C10 1.382(15) .
C9 H9 0.9500 .
C10 C11 1.382(14) .
C10 H10 0.9500 .
C11 C12 1.390(13) .
C11 H11 0.9500 .
C13 C14 1.483(14) .
C14 C15 1.401(15) .
C14 C18 1.411(14) .
C15 C16 1.341(15) .
C15 H15 0.9500 .
C16 H16 0.9500 .
C17 C18 1.359(14) .
C17 H17 0.9500 .
C18 H18 0.9500 .

loop_
_geom_torsion_atom_site_label_1
_geom_torsion_atom_site_label_2
_geom_torsion_atom_site_label_3
_geom_torsion_atom_site_label_4
_geom_torsion
_geom_torsion_site_symmetry_1
N4 Zn1 N1 C5 -7.2(8) 3
Cl2 Zn1 N1 C5 -125.0(7) .
Cl1 Zn1 N1 C5 105.0(8) .
N4 Zn1 N1 C1 177.7(7) 3
Cl2 Zn1 N1 C1 59.9(7) .
Cl1 Zn1 N1 C1 -70.1(7) .
C5 N1 C1 C2 2.2(14) .
Zn1 N1 C1 C2 177.5(7) .
N1 C1 C2 C3 -1.2(14) .
C1 C2 C3 C4 0.0(14) .
C1 C2 C3 C6 179.4(9) .
C2 C3 C4 C5 0.3(14) .
C6 C3 C4 C5 -179.2(9) .
C1 N1 C5 C4 -2.0(14) .
Zn1 N1 C5 C4 -177.0(7) .
C3 C4 C5 N1 0.8(15) .
C7 N2 C6 O1 3.1(15) .
C7 N2 C6 C3 -179.1(8) .
C4 C3 C6 O1 141.3(10) .
C2 C3 C6 O1 -38.1(13) .
C4 C3 C6 N2 -36.6(13) .
C2 C3 C6 N2 143.9(9) .
C6 N2 C7 C12 -144.3(9) .
C6 N2 C7 C8 33.1(13) .
C12 C7 C8 C9 0.3(13) .
N2 C7 C8 C9 -177.2(8) .
C7 C8 C9 C10 0.5(14) .
C8 C9 C10 C11 -0.3(15) .
C9 C10 C11 C12 -0.7(14) .
C8 C7 C12 C11 -1.3(13) .
N2 C7 C12 C11 176.2(8) .
C8 C7 C12 N3 -178.3(8) .
N2 C7 C12 N3 -0.8(13) .
C10 C11 C12 C7 1.5(14) .
C10 C11 C12 N3 178.7(8) .
C13 N3 C12 C7 -48.8(13) .
C13 N3 C12 C11 134.0(10) .
C12 N3 C13 O2 9.3(16) .
C12 N3 C13 C14 -171.1(8) .
O2 C13 C14 C15 129.5(11) .
N3 C13 C14 C15 -50.1(14) .
O2 C13 C14 C18 -46.5(15) .
N3 C13 C14 C18 134.0(10) .
C18 C14 C15 C16 -2.8(16) .
C13 C14 C15 C16 -178.9(10) .
C17 N4 C16 C15 -2.1(16) .
Zn1 N4 C16 C15 -178.5(8) 3
C14 C15 C16 N4 2.7(17) .
C16 N4 C17 C18 1.7(16) .
Zn1 N4 C17 C18 178.3(8) 3
N4 C17 C18 C14 -2.0(16) .
C15 C14 C18 C17 2.5(16) .
C13 C14 C18 C17 178.7(10) .
